data_2202535
loop_
_publ_author_name
'K\"oysal, Yavuz'
'\,Samil I\,s\?ik'
'Akdemir, Nasuhi'
'Erbil A\~gar'
'Vickee Mckee'

_publ_section_title
;
 4-(2-Allylphenoxy)phthalonitrile
;
_journal_issue 8
_journal_name_full 'Acta Crystallographica Section E'
_journal_page_first o1183
_journal_page_last o1184
_journal_paper_doi 10.1107/S1600536803015769
_journal_volume 59
_journal_year 2003
_chemical_formula_iupac 'C17 H12 N2 O'
_chemical_formula_moiety 'C17 H12 N2 O'
_chemical_formula_sum 'C17 H12 N2 O'
_chemical_formula_weight 260.29
_chemical_name_systematic
;
4-(2-Allylphenoxy)phthalonitrile
;
_space_group_IT_number 33
_symmetry_cell_setting orthorhombic
_symmetry_space_group_name_Hall 'P 2c -2n'
_symmetry_space_group_name_H-M 'P n a 21'
_atom_sites_solution_hydrogens geom
_atom_sites_solution_primary direct
_atom_sites_solution_secondary difmap
_cell_angle_alpha 90.00
_cell_angle_beta 90.00
_cell_angle_gamma 90.00
_cell_formula_units_Z 4
_cell_length_a 14.1639(14)
_cell_length_b 11.2630(11)
_cell_length_c 8.6098(8)
_cell_measurement_reflns_used 10384
_cell_measurement_temperature 150(2)
_cell_measurement_theta_max 28.74
_cell_measurement_theta_min 2.31
_cell_volume 1373.5(2)
_computing_cell_refinement SMART
_computing_data_collection 'SMART (Bruker, 1998)'
_computing_data_reduction 'SAINT (Bruker, 1998)'
_computing_molecular_graphics 'ORTEPIII  (Burnett & Johnson, 1996)'
_computing_publication_material 'WinGX (Farrugia, 1997) and PARST (Nardelli, 1995)'
_computing_structure_refinement 'SHELXL97 (Sheldrick, 1997)'
_computing_structure_solution 'SHELXS97 (Sheldrick, 1997)'
_diffrn_ambient_temperature 150(2)
_diffrn_measured_fraction_theta_full 0.939
_diffrn_measured_fraction_theta_max 0.939
_diffrn_measurement_device_type 'Bruker CCD area-detector'
_diffrn_measurement_method '\f and \w'
_diffrn_radiation_monochromator graphite
_diffrn_radiation_source 'sealed tube'
_diffrn_radiation_type MoK\a
_diffrn_radiation_wavelength 0.71073
_diffrn_reflns_av_R_equivalents 0.0212
_diffrn_reflns_av_sigmaI/netI 0.0184
_diffrn_reflns_limit_h_max 15
_diffrn_reflns_limit_h_min -18
_diffrn_reflns_limit_k_max 14
_diffrn_reflns_limit_k_min -14
_diffrn_reflns_limit_l_max 11
_diffrn_reflns_limit_l_min -11
_diffrn_reflns_number 9839
_diffrn_reflns_theta_full 28.74
_diffrn_reflns_theta_max 28.74
_diffrn_reflns_theta_min 2.31
_diffrn_standards_decay_% 0
_diffrn_standards_number 0
_exptl_absorpt_coefficient_mu 0.080
_exptl_absorpt_correction_T_max 0.991
_exptl_absorpt_correction_T_min 0.975
_exptl_absorpt_correction_type multi-scan
_exptl_absorpt_process_details '(SADABS; Sheldrick, 1996)'
_exptl_crystal_colour green
_exptl_crystal_density_diffrn 1.258
_exptl_crystal_density_method 'not measured'
_exptl_crystal_description block
_exptl_crystal_F_000 544
_exptl_crystal_size_max 0.31
_exptl_crystal_size_mid 0.25
_exptl_crystal_size_min 0.11
_refine_diff_density_max 0.716
_refine_diff_density_min -0.383
_refine_ls_extinction_method none
_refine_ls_goodness_of_fit_ref 1.082
_refine_ls_hydrogen_treatment constr
_refine_ls_matrix_type full
_refine_ls_number_parameters 181
_refine_ls_number_reflns 1777
_refine_ls_number_restraints 1
_refine_ls_restrained_S_all 1.081
_refine_ls_R_factor_all 0.0698
_refine_ls_R_factor_gt 0.0578
_refine_ls_shift/su_max <0.001
_refine_ls_shift/su_mean 0.000
_refine_ls_structure_factor_coef Fsqd
_refine_ls_weighting_details 'calc w = 1/[\s^2^(Fo^2^)+(0.1037P)^2^+0.3289P] where P = (Fo^2^+2Fc^2^)/3'
_refine_ls_weighting_scheme calc
_refine_ls_wR_factor_gt 0.1653
_refine_ls_wR_factor_ref 0.1782
_reflns_number_gt 1468
_reflns_number_total 1777
_reflns_threshold_expression I>2\s(I)
_cod_data_source_file cm6045.cif
_cod_data_source_block I
_cod_depositor_comments
;
The following automatic conversions were performed:
'_symmetry_cell_setting' value 'Orthorhombic' changed to 'orthorhombic'
according to '/home/saulius/struct/CIF-dictionaries/cif_core.dic'
dictionary named 'cif_core.dic' version 2.4.1 from 2010-06-29.

Automatic conversion script
Id: cif_fix_enum 1527 2010-12-29 10:47:43Z saulius 

The following automatic conversions were performed:

'_symmetry_cell_setting' value 'Orthorhombic' changed to
'orthorhombic' according to
/home/saulius/struct/CIF-dictionaries/cif_core.dic dictionary named
'cif_core.dic' version 2.4.1 from 2010-06-29.

Automatic conversion script
Id: cif_fix_values 1715 2011-07-08 13:25:40Z adriana 
;
_cod_database_code 2202535
_cod_database_fobs_code 2202535

loop_
_symmetry_equiv_pos_as_xyz
'x, y, z'
'-x, -y, z+1/2'
'-x+1/2, y+1/2, z+1/2'
'x+1/2, -y+1/2, z'

loop_
_atom_site_label
_atom_site_fract_x
_atom_site_fract_y
_atom_site_fract_z
_atom_site_U_iso_or_equiv
_atom_site_adp_type
_atom_site_calc_flag
_atom_site_refinement_flags
_atom_site_occupancy
_atom_site_disorder_assembly
_atom_site_disorder_group
_atom_site_type_symbol
O1 0.00062(19) 0.9665(3) 0.3276(3) 0.0680(10) Uani d . 1 . . O
N1 -0.1290(2) 0.6821(3) 0.8664(4) 0.0566(9) Uani d . 1 . . N
N2 -0.3779(2) 0.8041(3) 0.7409(4) 0.0570(8) Uani d . 1 . . N
C1 0.0937(2) 0.9295(3) 0.3524(4) 0.0454(8) Uani d . 1 . . C
C2 0.1312(3) 0.8451(3) 0.2547(5) 0.0562(10) Uani d . 1 . . C
C3 0.2269(4) 0.8242(4) 0.2694(6) 0.0680(13) Uani d . 1 . . C
H3 0.2556 0.7693 0.2038 0.082 Uiso calc R 1 . . H
C4 0.2813(3) 0.8825(5) 0.3787(7) 0.0728(15) Uani d . 1 . . C
H4 0.3456 0.8669 0.3852 0.087 Uiso calc R 1 . . H
C5 0.2408(3) 0.9636(4) 0.4780(6) 0.0637(11) Uani d . 1 . . C
H5 0.2767 1.0015 0.5536 0.076 Uiso calc R 1 . . H
C6 0.1454(3) 0.9874(4) 0.4626(5) 0.0540(9) Uani d . 1 . . C
H6 0.1167 1.0427 0.5273 0.065 Uiso calc R 1 . . H
C7 -0.2278(2) 0.8753(2) 0.5997(3) 0.0337(6) Uani d . 1 . . C
C8 -0.2348(2) 0.9579(3) 0.4795(4) 0.0394(7) Uani d . 1 . . C
H8 -0.2927 0.9929 0.4571 0.047 Uiso calc R 1 . . H
C9 -0.1563(2) 0.9877(3) 0.3940(4) 0.0427(7) Uani d . 1 . . C
H9 -0.1612 1.0435 0.3147 0.051 Uiso calc R 1 . . H
C10 -0.0702(2) 0.9355(3) 0.4253(4) 0.0402(7) Uani d . 1 . . C
C11 -0.0599(2) 0.8561(2) 0.5487(3) 0.0345(6) Uani d . 1 . . C
H11 -0.0013 0.8238 0.5728 0.041 Uiso calc R 1 . . H
C12 -0.1394(2) 0.8267(2) 0.6341(4) 0.0334(6) Uani d . 1 . . C
C13 -0.1319(2) 0.7454(3) 0.7627(4) 0.0391(7) Uani d . 1 . . C
C14 -0.3113(2) 0.8375(3) 0.6806(4) 0.0425(7) Uani d . 1 . . C
C15 0.0744(6) 0.7811(4) 0.1316(8) 0.100(2) Uani d . 1 . . C
H15A 0.0214 0.8310 0.1025 0.120 Uiso calc R 1 . . H
H15B 0.1137 0.7713 0.0403 0.120 Uiso calc R 1 . . H
C16 0.0371(5) 0.6617(4) 0.1777(9) 0.0871(18) Uani d . 1 . . C
H16 0.0054 0.6206 0.0999 0.104 Uiso calc R 1 . . H
C17 0.0422(4) 0.6098(5) 0.3042(8) 0.0832(16) Uani d . 1 . . C
H17A 0.0728 0.6457 0.3874 0.100 Uiso calc R 1 . . H
H17B 0.0154 0.5350 0.3159 0.100 Uiso calc R 1 . . H

loop_
_atom_site_aniso_label
_atom_site_aniso_U_11
_atom_site_aniso_U_22
_atom_site_aniso_U_33
_atom_site_aniso_U_12
_atom_site_aniso_U_13
_atom_site_aniso_U_23
O1 0.0394(14) 0.108(3) 0.0566(18) 0.0083(14) 0.0076(13) 0.0453(18)
N1 0.0470(17) 0.0600(17) 0.063(2) -0.0046(14) -0.0016(16) 0.0265(17)
N2 0.0377(15) 0.072(2) 0.062(2) -0.0062(14) 0.0061(15) 0.0066(17)
C1 0.0392(17) 0.0536(18) 0.0434(17) -0.0014(14) 0.0071(15) 0.0189(15)
C2 0.082(3) 0.0440(17) 0.0430(19) 0.0031(17) -0.0030(19) 0.0125(16)
C3 0.081(3) 0.063(2) 0.060(2) 0.030(2) 0.018(2) 0.024(2)
C4 0.0383(19) 0.091(3) 0.089(4) 0.011(2) 0.011(2) 0.055(3)
C5 0.053(2) 0.074(2) 0.064(3) -0.0108(19) -0.010(2) 0.024(2)
C6 0.064(2) 0.056(2) 0.0423(19) 0.0059(17) -0.0001(17) 0.0080(17)
C7 0.0343(15) 0.0351(13) 0.0318(14) -0.0032(11) -0.0010(11) -0.0041(11)
C8 0.0394(17) 0.0401(14) 0.0386(16) 0.0054(12) -0.0030(14) 0.0002(13)
C9 0.0429(18) 0.0491(17) 0.0359(16) 0.0018(14) -0.0032(13) 0.0076(14)
C10 0.0388(16) 0.0496(16) 0.0322(14) -0.0003(13) 0.0020(13) 0.0079(13)
C11 0.0330(15) 0.0398(13) 0.0309(14) -0.0004(11) -0.0027(11) 0.0045(12)
C12 0.0355(15) 0.0321(13) 0.0326(13) -0.0036(11) -0.0020(11) 0.0000(11)
C13 0.0319(14) 0.0421(14) 0.0431(16) -0.0022(12) -0.0003(13) 0.0071(14)
C14 0.0356(17) 0.0462(16) 0.0457(18) -0.0003(12) -0.0027(15) -0.0009(15)
C15 0.165(6) 0.049(2) 0.085(4) -0.002(3) -0.052(4) 0.005(2)
C16 0.099(4) 0.054(2) 0.109(5) 0.008(2) -0.023(4) -0.011(3)
C17 0.058(3) 0.094(4) 0.098(4) 0.004(3) -0.007(3) -0.003(3)

loop_
_atom_type_symbol
_atom_type_description
_atom_type_scat_dispersion_real
_atom_type_scat_dispersion_imag
_atom_type_scat_source
C C 0.0030 0.0020 'International Tables Vol C Tables 4.2.6.8 and 6.1.1.4'
H H 0.0000 0.0000 'International Tables Vol C Tables 4.2.6.8 and 6.1.1.4'
N N 0.0060 0.0030 'International Tables Vol C Tables 4.2.6.8 and 6.1.1.4'
O O 0.0110 0.0060 'International Tables Vol C Tables 4.2.6.8 and 6.1.1.4'

loop_
_geom_angle_atom_site_label_1
_geom_angle_atom_site_label_2
_geom_angle_atom_site_label_3
_geom_angle
_geom_angle_publ_flag
C10 O1 C1 121.8(3) yes
C6 C1 C2 123.2(4) ?
C6 C1 O1 118.1(4) ?
C2 C1 O1 118.4(4) ?
C1 C2 C3 116.1(4) ?
C1 C2 C15 123.5(5) ?
C3 C2 C15 120.3(5) ?
C4 C3 C2 121.8(4) ?
C4 C3 H3 119.1 ?
C2 C3 H3 119.1 ?
C5 C4 C3 120.4(4) ?
C5 C4 H4 119.8 ?
C3 C4 H4 119.8 ?
C4 C5 C6 118.4(5) ?
C4 C5 H5 120.8 ?
C6 C5 H5 120.8 ?
C1 C6 C5 119.9(4) ?
C1 C6 H6 120.0 ?
C5 C6 H6 120.0 ?
C12 C7 C8 118.9(3) ?
C12 C7 C14 121.2(3) ?
C8 C7 C14 119.9(3) ?
C9 C8 C7 120.1(3) ?
C9 C8 H8 119.9 ?
C7 C8 H8 119.9 ?
C8 C9 C10 120.4(3) ?
C8 C9 H9 119.8 ?
C10 C9 H9 119.8 ?
O1 C10 C9 115.1(3) ?
O1 C10 C11 124.0(3) ?
C9 C10 C11 120.9(3) ?
C12 C11 C10 118.2(3) ?
C12 C11 H11 120.9 ?
C10 C11 H11 120.9 ?
C11 C12 C7 121.4(3) ?
C11 C12 C13 120.0(3) ?
C7 C12 C13 118.6(3) ?
N1 C13 C12 177.6(4) ?
N2 C14 C7 177.4(4) ?
C16 C15 C2 115.5(5) ?
C16 C15 H15A 108.4 ?
C2 C15 H15A 108.4 ?
C16 C15 H15B 108.4 ?
C2 C15 H15B 108.4 ?
H15A C15 H15B 107.5 ?
C17 C16 C15 129.5(6) ?
C17 C16 H16 115.2 ?
C15 C16 H16 115.2 ?
C16 C17 H17A 120.0 ?
C16 C17 H17B 120.0 ?
H17A C17 H17B 120.0 ?

loop_
_geom_bond_atom_site_label_1
_geom_bond_atom_site_label_2
_geom_bond_site_symmetry_2
_geom_bond_distance
_geom_bond_publ_flag
O1 C10 . 1.355(4) yes
O1 C1 . 1.399(4) yes
N1 C13 . 1.144(5) yes
N2 C14 . 1.141(5) yes
C1 C6 . 1.365(6) ?
C1 C2 . 1.377(6) ?
C2 C3 . 1.382(7) ?
C2 C15 . 1.513(7) ?
C3 C4 . 1.382(8) ?
C3 H3 . 0.9300 ?
C4 C5 . 1.375(8) ?
C4 H4 . 0.9300 ?
C5 C6 . 1.383(6) ?
C5 H5 . 0.9300 ?
C6 H6 . 0.9300 ?
C7 C12 . 1.397(4) ?
C7 C8 . 1.395(4) ?
C7 C14 . 1.437(5) ?
C8 C9 . 1.375(5) ?
C8 H8 . 0.9300 ?
C9 C10 . 1.380(5) ?
C9 H9 . 0.9300 ?
C10 C11 . 1.397(4) ?
C11 C12 . 1.385(4) ?
C11 H11 . 0.9300 ?
C12 C13 . 1.440(4) ?
C15 C16 . 1.498(7) yes
C15 H15A . 0.9700 ?
C15 H15B . 0.9700 ?
C16 C17 . 1.238(9) yes
C16 H16 . 0.9300 ?
C17 H17A . 0.9300 ?
C17 H17B . 0.9300 ?

loop_
_geom_hbond_atom_site_label_D
_geom_hbond_atom_site_label_H
_geom_hbond_atom_site_label_A
_geom_hbond_site_symmetry_A
_geom_hbond_distance_DH
_geom_hbond_distance_HA
_geom_hbond_distance_DA
_geom_hbond_angle_DHA
C8 H8 N1 3_454 0.93 2.53 3.325(3) 144
C15 H15A O1 . 0.97 2.49 2.884(5) 104

loop_
_geom_torsion_atom_site_label_1
_geom_torsion_atom_site_label_2
_geom_torsion_atom_site_label_3
_geom_torsion_atom_site_label_4
_geom_torsion
C10 O1 C1 C6 -77.8(5)
C10 O1 C1 C2 108.5(4)
C6 C1 C2 C3 -2.5(5)
O1 C1 C2 C3 170.9(3)
C6 C1 C2 C15 -179.6(4)
O1 C1 C2 C15 -6.3(5)
C1 C2 C3 C4 1.6(6)
C15 C2 C3 C4 178.9(4)
C2 C3 C4 C5 0.4(6)
C3 C4 C5 C6 -1.8(6)
C2 C1 C6 C5 1.2(5)
O1 C1 C6 C5 -172.2(4)
C4 C5 C6 C1 1.0(6)
C12 C7 C8 C9 1.9(5)
C14 C7 C8 C9 -175.1(3)
C7 C8 C9 C10 0.6(5)
C1 O1 C10 C9 174.1(4)
C1 O1 C10 C11 -6.5(6)
C8 C9 C10 O1 176.2(3)
C8 C9 C10 C11 -3.2(5)
O1 C10 C11 C12 -176.2(3)
C9 C10 C11 C12 3.1(5)
C10 C11 C12 C7 -0.5(4)
C10 C11 C12 C13 -179.8(3)
C8 C7 C12 C11 -2.0(4)
C14 C7 C12 C11 175.0(3)
C8 C7 C12 C13 177.3(3)
C14 C7 C12 C13 -5.7(4)
C11 C12 C13 N1 167(9)
C7 C12 C13 N1 -13(9)
C12 C7 C14 N2 -85(9)
C8 C7 C14 N2 92(9)
C1 C2 C15 C16 -96.5(6)
C3 C2 C15 C16 86.5(7)
C2 C15 C16 C17 3.7(11)

loop_
_cod_related_entry_id
_cod_related_entry_database
_cod_related_entry_code
1 ChemSpider 11355437
